data_4506477
loop_
_publ_author_name
'Gogoi, Abhijit'
'Das, Gopal'

_publ_section_title
;
 Charge-Assisted Complexation of Anions of Different Dimensionality by
 Benzimidazole-Based Receptors Bearing -OH Functionality
;
_journal_issue 8
_journal_name_full 'Crystal Growth &amp; Design'
_journal_page_first 4012
_journal_paper_doi 10.1021/cg300496t
_journal_volume 12
_journal_year 2012
_chemical_formula_moiety 'C14 H14 N3 O, H2 O4 P, C H4 O '
_chemical_formula_sum 'C15 H20 N3 O6 P'
_chemical_formula_weight 369.31
_chemical_name_systematic
; 
 ? 
;
_space_group_IT_number 14
_symmetry_cell_setting monoclinic
_symmetry_space_group_name_Hall '-P 2ybc'
_symmetry_space_group_name_H-M 'P 1 21/c 1'
_atom_sites_solution_hydrogens geom
_atom_sites_solution_primary direct
_atom_sites_solution_secondary difmap
_audit_creation_method SHELXL-97
_cell_angle_alpha 90.00
_cell_angle_beta 94.871(5)
_cell_angle_gamma 90.00
_cell_formula_units_Z 4
_cell_length_a 11.1440(11)
_cell_length_b 19.3775(19)
_cell_length_c 8.1560(8)
_cell_measurement_temperature 298(2)
_cell_measurement_theta_max 28.20
_cell_measurement_theta_min 1.83
_cell_volume 1754.9(3)
_computing_cell_refinement 'Bruker SMART'
_computing_data_collection 'Bruker SMART'
_computing_data_reduction 'Bruker SAINT'
_computing_molecular_graphics 'Bruker SHELXTL'
_computing_publication_material 'Bruker SHELXTL'
_computing_structure_refinement 'SHELXL-97 (Sheldrick, 1997)'
_computing_structure_solution 'SHELXS-97 (Sheldrick, 1990)'
_diffrn_ambient_temperature 298(2)
_diffrn_measured_fraction_theta_full 0.996
_diffrn_measured_fraction_theta_max 0.996
_diffrn_measurement_device_type 'CCD area detector'
_diffrn_measurement_method 'phi and omega scans'
_diffrn_radiation_monochromator graphite
_diffrn_radiation_source 'fine-focus sealed tube'
_diffrn_radiation_type MoK\a
_diffrn_radiation_wavelength 0.71073
_diffrn_reflns_av_R_equivalents 0.0267
_diffrn_reflns_av_sigmaI/netI 0.0228
_diffrn_reflns_limit_h_max 14
_diffrn_reflns_limit_h_min -14
_diffrn_reflns_limit_k_max 24
_diffrn_reflns_limit_k_min -24
_diffrn_reflns_limit_l_max 10
_diffrn_reflns_limit_l_min -9
_diffrn_reflns_number 18487
_diffrn_reflns_theta_full 27.20
_diffrn_reflns_theta_max 27.20
_diffrn_reflns_theta_min 1.83
_exptl_absorpt_coefficient_mu 0.193
_exptl_absorpt_correction_T_max 0.947
_exptl_absorpt_correction_T_min 0.922
_exptl_absorpt_correction_type multi-scan
_exptl_absorpt_process_details SADABS
_exptl_crystal_colour colourless
_exptl_crystal_density_diffrn 1.398
_exptl_crystal_density_method 'not measured'
_exptl_crystal_description block
_exptl_crystal_F_000 776
_exptl_crystal_size_max 0.42
_exptl_crystal_size_mid 0.35
_exptl_crystal_size_min 0.28
_refine_diff_density_max 0.643
_refine_diff_density_min -0.369
_refine_diff_density_rms 0.049
_refine_ls_extinction_method none
_refine_ls_goodness_of_fit_ref 0.906
_refine_ls_matrix_type full
_refine_ls_number_parameters 243
_refine_ls_number_reflns 3792
_refine_ls_number_restraints 0
_refine_ls_restrained_S_all 0.906
_refine_ls_R_factor_all 0.0643
_refine_ls_R_factor_gt 0.0482
_refine_ls_shift/su_max 0.000
_refine_ls_shift/su_mean 0.000
_refine_ls_structure_factor_coef Fsqd
_refine_ls_weighting_details 'calc w=1/[\s^2^(Fo^2^)+(0.1650P)^2^+0.1053P] where P=(Fo^2^+2Fc^2^)/3'
_refine_ls_weighting_scheme calc
_refine_ls_wR_factor_gt 0.1699
_refine_ls_wR_factor_ref 0.1935
_reflns_number_gt 2864
_reflns_number_total 3902
_reflns_threshold_expression >2sigma(I)
_cod_data_source_file cg300496t_si_002.cif
_cod_data_source_block Sal-H2PO4
_cod_depositor_comments
;
The following automatic conversions were performed:

'_symmetry_cell_setting' value 'Monoclinic' changed to 'monoclinic'
according to /home/saulius/struct/CIF-dictionaries/cif_core.dic
dictionary named 'cif_core.dic' version 2.4.2 from 2011-04-26.

Automatic conversion script
Id: cif_fix_values 1891 2012-01-12 08:04:46Z andrius 
;
_cod_original_sg_symbol_H-M 'P 21/c '
_cod_original_formula_sum 'C15 H20 N3 O6 P '
_cod_database_code 4506477

loop_
_symmetry_equiv_pos_as_xyz
'x, y, z'
'-x, y+1/2, -z+1/2'
'-x, -y, -z'
'x, -y-1/2, z-1/2'

loop_
_atom_site_label
_atom_site_type_symbol
_atom_site_fract_x
_atom_site_fract_y
_atom_site_fract_z
_atom_site_U_iso_or_equiv
_atom_site_adp_type
_atom_site_occupancy
_atom_site_symmetry_multiplicity
_atom_site_calc_flag
_atom_site_refinement_flags
P1 P 0.62050(5) 0.22165(2) 0.02299(6) 0.0383(2) Uani 1 1 d .
C1 C 0.80713(17) 0.86229(10) 0.1516(2) 0.0399(5) Uani 1 1 d .
C2 C 0.9279(2) 0.87927(11) 0.1624(3) 0.0532(6) Uani 1 1 d .
C6 C 0.7721(3) 0.80437(13) 0.2340(4) 0.0663(7) Uani 1 1 d .
H6 H 0.6911 0.7921 0.2274 0.080 Uiso 1 1 calc R
C3 C 1.0118(3) 0.83879(16) 0.2544(5) 0.0820(10) Uani 1 1 d .
H3 H 1.0932 0.8501 0.2610 0.098 Uiso 1 1 calc R
C4 C 0.9731(4) 0.78178(17) 0.3355(5) 0.0915(12) Uani 1 1 d .
H4 H 1.0288 0.7547 0.3979 0.110 Uiso 1 1 calc R
C5 C 0.8550(4) 0.76454(18) 0.3258(5) 0.0942(12) Uani 1 1 d .
H5 H 0.8299 0.7258 0.3810 0.113 Uiso 1 1 calc R
C9 C 0.41826(18) 0.98338(11) 0.2821(2) 0.0432(5) Uani 1 1 d .
C14 C 0.46032(19) 1.05053(11) 0.3030(3) 0.0433(5) Uani 1 1 d .
C13 C 0.3947(2) 1.10029(14) 0.3760(3) 0.0596(6) Uani 1 1 d .
H13 H 0.4231 1.1451 0.3918 0.072 Uiso 1 1 calc R
C10 C 0.3080(2) 0.96269(15) 0.3318(3) 0.0610(6) Uani 1 1 d .
H10 H 0.2807 0.9175 0.3187 0.073 Uiso 1 1 calc R
C12 C 0.2829(3) 1.07975(18) 0.4251(3) 0.0726(8) Uani 1 1 d .
H12 H 0.2354 1.1118 0.4744 0.087 Uiso 1 1 calc R
C11 C 0.2411(2) 1.01299(18) 0.4022(4) 0.0740(8) Uani 1 1 d .
H11 H 0.1657 1.0016 0.4351 0.089 Uiso 1 1 calc R
N3 N 0.57298(16) 1.05202(9) 0.2389(2) 0.0442(4) Uani 1 1 d .
N2 N 0.50538(16) 0.94691(9) 0.2043(2) 0.0422(4) Uani 1 1 d .
C8 C 0.59642(17) 0.98937(10) 0.1801(2) 0.0388(4) Uani 1 1 d .
N1 N 0.69543(18) 0.97282(10) 0.1090(3) 0.0504(5) Uani 1 1 d .
C7 C 0.7193(2) 0.90464(12) 0.0432(3) 0.0533(6) Uani 1 1 d .
H7A H 0.7505 0.9101 -0.0635 0.064 Uiso 1 1 calc R
H7B H 0.6439 0.8796 0.0266 0.064 Uiso 1 1 calc R
O1 O 0.95856(19) 0.93721(9) 0.0821(4) 0.0967(9) Uani 1 1 d .
H1O H 1.0172 0.9292 0.0309 0.145 Uiso 1 1 calc R
O3 O 0.68061(13) 0.17938(7) 0.16186(18) 0.0449(4) Uani 1 1 d .
O2 O 0.56443(15) 0.18255(8) -0.12116(19) 0.0559(5) Uani 1 1 d .
O5 O 0.7157(2) 0.27326(11) -0.0312(2) 0.0822(7) Uani 1 1 d .
H5O H 0.6982 0.2847 -0.1271 0.123 Uiso 1 1 calc R
O4 O 0.51553(19) 0.26383(12) 0.0900(3) 0.0791(6) Uani 1 1 d .
H4O H 0.5422 0.2878 0.1675 0.119 Uiso 1 1 calc R
O6 O 0.13887(14) 0.90953(9) 0.8781(2) 0.0669(5) Uani 1 1 d .
H6O H 0.1848 0.8764 0.8880 0.100 Uiso 1 1 calc R
C15 C 0.0673(3) 0.9048(2) 0.7251(5) 0.1020(12) Uani 1 1 d .
H15C H 0.0175 0.9450 0.7101 0.153 Uiso 1 1 calc R
H15B H 0.0174 0.8644 0.7251 0.153 Uiso 1 1 calc R
H15A H 0.1190 0.9016 0.6370 0.153 Uiso 1 1 calc R
H3N H 0.608(3) 1.0869(16) 0.223(4) 0.071(9) Uiso 1 1 d .
H2N H 0.492(2) 0.9061(13) 0.181(3) 0.051(7) Uiso 1 1 d .
H1N H 0.747(3) 1.0022(15) 0.118(3) 0.062(8) Uiso 1 1 d .

loop_
_atom_site_aniso_label
_atom_site_aniso_U_11
_atom_site_aniso_U_22
_atom_site_aniso_U_33
_atom_site_aniso_U_23
_atom_site_aniso_U_13
_atom_site_aniso_U_12
P1 0.0470(4) 0.0295(3) 0.0377(3) 0.00034(18) 0.0002(2) -0.00142(19)
C1 0.0455(10) 0.0385(10) 0.0364(10) -0.0047(8) 0.0063(8) 0.0012(8)
C2 0.0478(11) 0.0361(11) 0.0764(16) -0.0011(10) 0.0084(10) 0.0042(9)
C6 0.0726(17) 0.0533(14) 0.0768(19) 0.0042(13) 0.0284(14) -0.0052(13)
C3 0.0582(15) 0.0655(18) 0.117(3) -0.0165(17) -0.0222(16) 0.0122(13)
C4 0.123(3) 0.066(2) 0.079(2) 0.0040(15) -0.027(2) 0.0344(19)
C5 0.140(4) 0.0641(18) 0.082(2) 0.0320(17) 0.030(2) 0.022(2)
C9 0.0444(10) 0.0443(11) 0.0397(11) 0.0013(8) -0.0025(8) -0.0006(9)
C14 0.0460(11) 0.0458(11) 0.0365(11) -0.0015(8) -0.0066(8) 0.0029(8)
C13 0.0677(15) 0.0605(14) 0.0484(13) -0.0137(11) -0.0083(11) 0.0110(12)
C10 0.0491(12) 0.0695(16) 0.0644(16) 0.0102(13) 0.0046(11) -0.0067(12)
C12 0.0672(16) 0.102(2) 0.0488(14) -0.0099(15) 0.0069(12) 0.0278(16)
C11 0.0582(15) 0.102(2) 0.0640(17) 0.0095(16) 0.0165(13) 0.0068(15)
N3 0.0459(10) 0.0331(9) 0.0524(11) 0.0007(7) -0.0029(8) -0.0032(7)
N2 0.0450(9) 0.0313(9) 0.0495(11) -0.0008(7) -0.0005(7) -0.0016(7)
C8 0.0428(10) 0.0362(10) 0.0365(10) 0.0043(8) -0.0035(8) 0.0019(8)
N1 0.0445(10) 0.0455(10) 0.0612(13) 0.0043(9) 0.0038(8) 0.0017(9)
C7 0.0535(12) 0.0591(14) 0.0465(12) -0.0052(10) 0.0006(9) 0.0081(11)
O1 0.0685(13) 0.0510(11) 0.179(3) 0.0252(13) 0.0579(15) 0.0045(9)
O3 0.0540(8) 0.0364(7) 0.0446(9) 0.0032(6) 0.0047(6) 0.0111(6)
O2 0.0768(11) 0.0445(8) 0.0454(9) 0.0002(7) -0.0009(8) -0.0229(8)
O5 0.0929(15) 0.0927(15) 0.0567(12) 0.0217(10) -0.0188(10) -0.0564(11)
O4 0.0853(13) 0.0936(14) 0.0552(12) -0.0122(10) -0.0116(9) 0.0480(12)
O6 0.0495(9) 0.0500(10) 0.1026(15) 0.0058(9) 0.0145(9) 0.0112(7)
C15 0.078(2) 0.104(3) 0.119(3) 0.023(2) -0.015(2) 0.007(2)

loop_
_atom_type_symbol
_atom_type_description
_atom_type_scat_dispersion_real
_atom_type_scat_dispersion_imag
_atom_type_scat_source
C C 0.0033 0.0016 'International Tables Vol C Tables 4.2.6.8 and 6.1.1.4'
H H 0.0000 0.0000 'International Tables Vol C Tables 4.2.6.8 and 6.1.1.4'
N N 0.0061 0.0033 'International Tables Vol C Tables 4.2.6.8 and 6.1.1.4'
O O 0.0106 0.0060 'International Tables Vol C Tables 4.2.6.8 and 6.1.1.4'
P P 0.1023 0.0942 'International Tables Vol C Tables 4.2.6.8 and 6.1.1.4'

loop_
_geom_angle_atom_site_label_1
_geom_angle_atom_site_label_2
_geom_angle_atom_site_label_3
_geom_angle
O2 P1 O3 116.50(9)
O2 P1 O5 110.75(10)
O3 P1 O5 107.08(9)
O2 P1 O4 105.40(10)
O3 P1 O4 108.62(10)
O5 P1 O4 108.24(15)
C2 C1 C6 118.5(2)
C2 C1 C7 119.3(2)
C6 C1 C7 122.1(2)
O1 C2 C1 116.7(2)
O1 C2 C3 122.8(2)
C1 C2 C3 120.5(2)
C5 C6 C1 121.1(3)
C4 C3 C2 119.2(3)
C5 C4 C3 120.8(3)
C4 C5 C6 119.9(3)
C10 C9 C14 122.2(2)
C10 C9 N2 130.9(2)
C14 C9 N2 106.84(18)
C13 C14 C9 121.6(2)
C13 C14 N3 132.3(2)
C9 C14 N3 106.10(18)
C14 C13 C12 116.3(3)
C11 C10 C9 116.2(3)
C11 C12 C13 121.7(3)
C10 C11 C12 122.0(3)
C8 N3 C14 108.86(18)
C8 N2 C9 108.78(17)
N1 C8 N2 125.86(19)
N1 C8 N3 124.7(2)
N2 C8 N3 109.41(19)
C8 N1 C7 124.3(2)
N1 C7 C1 114.01(18)

loop_
_geom_bond_atom_site_label_1
_geom_bond_atom_site_label_2
_geom_bond_distance
P1 O2 1.4906(15)
P1 O3 1.5078(14)
P1 O5 1.5494(18)
P1 O4 1.5633(19)
C1 C2 1.381(3)
C1 C6 1.382(3)
C1 C7 1.506(3)
C2 O1 1.358(3)
C2 C3 1.391(3)
C6 C5 1.375(4)
C3 C4 1.376(5)
C4 C5 1.355(5)
C9 C10 1.385(3)
C9 C14 1.389(3)
C9 N2 1.396(3)
C14 C13 1.376(3)
C14 N3 1.401(3)
C13 C12 1.399(4)
C10 C11 1.381(4)
C12 C11 1.382(5)
N3 C8 1.339(3)
N2 C8 1.334(3)
C8 N1 1.329(3)
N1 C7 1.459(3)
O6 C15 1.426(4)
